data_1557925
loop_
_publ_author_name
'Curbet, Idriss'
'Colombel-Rouen, Sophie'
'Manguin, Romane'
'Clermont, Anthony'
'Quelhas, Alexandre'
'M\"uller, Daniel S.'
'Roisnel, Thierry'
'Basl\'e, Olivier'
'Trolez, Yann'
'Mauduit, Marc'

_publ_section_title
;
 Expedient synthesis of conjugated triynes via alkyne metathesis
;
_journal_issue 19
_journal_name_full 'Chemical Science'
_journal_page_first 4934
_journal_page_last 4938
_journal_paper_doi 10.1039/D0SC01124J
_journal_volume 11
_journal_year 2020
_chemical_compound_source 'synthesis as described'
_chemical_formula_moiety 'C34 H36 Si'
_chemical_formula_sum 'C34 H36 Si'
_chemical_formula_weight 472.72
_space_group_crystal_system triclinic
_space_group_IT_number 2
_space_group_name_Hall '-P 1'
_space_group_name_H-M_alt 'P -1'
_atom_sites_solution_hydrogens geom
_atom_sites_solution_primary dual
_atom_sites_solution_secondary difmap
_audit_update_record
;
2019-05-10 deposited with the CCDC.	2020-04-27 downloaded from the CCDC.
;
_cell_angle_alpha 76.313(5)
_cell_angle_beta 77.803(5)
_cell_angle_gamma 83.761(5)
_cell_formula_units_Z 2
_cell_length_a 8.5423(11)
_cell_length_b 10.4335(14)
_cell_length_c 16.821(2)
_cell_measurement_reflns_used 9754
_cell_measurement_temperature 150
_cell_measurement_theta_max 27.5274
_cell_measurement_theta_min 2.5398
_cell_measurement_wavelength 0.71073
_cell_volume 1421.0(3)
_computing_cell_refinement 'APEX3 (Bruker, 2015)'
_computing_data_collection 'SAINT (Bruker, 2014)'
_computing_data_reduction 'SAINT (Bruker, 2014)'
_computing_molecular_graphics 'SXGRAPH (L. Farrugia, 1999), Mercury (CSD, 2016)'
_computing_publication_material 'CRYSCALC (T. Roisnel, local program, 2019)'
_computing_structure_refinement 'SHELXL-2018_3 (Sheldrick, 2018)'
_computing_structure_solution 'SHELXT (G. Sheldrick, 2015)'
_diffrn_ambient_temperature 150
_diffrn_detector '(CMOS) PHOTON 100'
_diffrn_detector_area_resol_mean 10.4167
_diffrn_measured_fraction_theta_full 0.985
_diffrn_measured_fraction_theta_max 0.978
_diffrn_measurement_device_type 'D8 VENTURE Bruker AXS'
_diffrn_measurement_method 'rotation images'
_diffrn_radiation_monochromator 'multilayer monochromator'
_diffrn_radiation_probe x-ray
_diffrn_radiation_source 'Incoatec microfocus sealed tube'
_diffrn_radiation_type MoK\a
_diffrn_radiation_wavelength 0.71073
_diffrn_reflns_av_R_equivalents 0.0702
_diffrn_reflns_av_unetI/netI 0.0601
_diffrn_reflns_limit_h_max 11
_diffrn_reflns_limit_h_min -10
_diffrn_reflns_limit_k_max 13
_diffrn_reflns_limit_k_min -13
_diffrn_reflns_limit_l_max 21
_diffrn_reflns_limit_l_min -21
_diffrn_reflns_number 26302
_diffrn_reflns_theta_full 25.242
_diffrn_reflns_theta_max 27.582
_diffrn_reflns_theta_min 2.444
_diffrn_source_current 1.0
_diffrn_source_voltage 50.0
_exptl_absorpt_coefficient_mu 0.102
_exptl_absorpt_correction_T_max 0.991
_exptl_absorpt_correction_T_min 0.827
_exptl_absorpt_correction_type multi-scan
_exptl_absorpt_process_details
;
  [Sheldrick, G.M. (2014). SADABS Bruker AXS Inc., Madison, Wisconsin, USA]
;
_exptl_crystal_colour colourless
_exptl_crystal_density_diffrn 1.105
_exptl_crystal_description plate
_exptl_crystal_F_000 508
_exptl_crystal_size_max 0.420
_exptl_crystal_size_mid 0.280
_exptl_crystal_size_min 0.090
_refine_diff_density_max 0.453
_refine_diff_density_min -0.368
_refine_diff_density_rms 0.054
_refine_ls_extinction_method none
_refine_ls_goodness_of_fit_ref 1.029
_refine_ls_hydrogen_treatment constr
_refine_ls_matrix_type full
_refine_ls_number_parameters 322
_refine_ls_number_reflns 6444
_refine_ls_number_restraints 0
_refine_ls_restrained_S_all 1.029
_refine_ls_R_factor_all 0.0648
_refine_ls_R_factor_gt 0.0477
_refine_ls_shift/su_max 0.004
_refine_ls_shift/su_mean 0.001
_refine_ls_structure_factor_coef Fsqd
_refine_ls_weighting_details 'w=1/[\s^2^(Fo^2^)+(0.0486P)^2^+0.7359P] where P=(Fo^2^+2Fc^2^)/3'
_refine_ls_weighting_scheme calc
_refine_ls_wR_factor_gt 0.1191
_refine_ls_wR_factor_ref 0.1301
_reflns_Friedel_coverage 0.000
_reflns_number_gt 5125
_reflns_number_total 6444
_reflns_threshold_expression >2sigma(I)
_cod_data_source_file d0sc01124j2.cif
_cod_data_source_block ANC41_2
_cod_depositor_comments
;Adding full bibliography for 1557923--1557928.cif.

 Adding full bibliography for 1557923--1557928.cif.
;
_cod_database_code 1557925

loop_
_space_group_symop_operation_xyz
'x, y, z'
'-x, -y, -z'

loop_
_atom_site_label
_atom_site_type_symbol
_atom_site_fract_x
_atom_site_fract_y
_atom_site_fract_z
_atom_site_U_iso_or_equiv
_atom_site_adp_type
_atom_site_occupancy
_atom_site_site_symmetry_order
_atom_site_calc_flag
_atom_site_refinement_flags_posn
_atom_site_refinement_flags_adp
_atom_site_refinement_flags_occupancy
_atom_site_disorder_assembly
_atom_site_disorder_group
Si1 Si 0.79240(5) 0.27718(4) 0.01497(2) 0.01997(12) Uani 1 1 d . . . . .
C1 C 0.6325(2) 0.25026(18) -0.03997(10) 0.0282(4) Uani 1 1 d . . . . .
H1 H 0.627435 0.330823 -0.085683 0.034 Uiso 1 1 calc R U . . .
C2 C 0.6774(3) 0.1344(2) -0.08322(14) 0.0489(6) Uani 1 1 d . . . . .
H2A H 0.685529 0.052150 -0.041306 0.073 Uiso 1 1 calc R U . . .
H2B H 0.780858 0.148046 -0.121595 0.073 Uiso 1 1 calc R U . . .
H2C H 0.594691 0.128862 -0.114504 0.073 Uiso 1 1 calc R U . . .
C3 C 0.4632(2) 0.2404(2) 0.01240(13) 0.0394(5) Uani 1 1 d . . . . .
H3A H 0.387000 0.238038 -0.023274 0.059 Uiso 1 1 calc R U . . .
H3B H 0.435155 0.317246 0.037783 0.059 Uiso 1 1 calc R U . . .
H3C H 0.458881 0.159419 0.056331 0.059 Uiso 1 1 calc R U . . .
C4 C 0.8697(2) 0.12122(17) 0.08074(10) 0.0300(4) Uani 1 1 d . . . . .
H4 H 0.924701 0.063294 0.042266 0.036 Uiso 1 1 calc R U . . .
C5 C 0.7343(3) 0.0448(2) 0.14196(12) 0.0421(5) Uani 1 1 d . . . . .
H5A H 0.779850 -0.036095 0.174349 0.063 Uiso 1 1 calc R U . . .
H5B H 0.660502 0.021552 0.110949 0.063 Uiso 1 1 calc R U . . .
H5C H 0.675976 0.099853 0.179778 0.063 Uiso 1 1 calc R U . . .
C6 C 0.9939(3) 0.1480(2) 0.12766(14) 0.0506(6) Uani 1 1 d . . . . .
H6A H 0.942999 0.202988 0.167002 0.076 Uiso 1 1 calc R U . . .
H6B H 1.081910 0.194124 0.087717 0.076 Uiso 1 1 calc R U . . .
H6C H 1.036249 0.063951 0.158237 0.076 Uiso 1 1 calc R U . . .
C7 C 0.9602(2) 0.36839(18) -0.06104(10) 0.0281(4) Uani 1 1 d . . . . .
H7 H 1.026146 0.398699 -0.027255 0.034 Uiso 1 1 calc R U . . .
C8 C 1.0727(3) 0.2796(2) -0.11237(14) 0.0464(5) Uani 1 1 d . . . . .
H8A H 1.014124 0.251531 -0.148925 0.070 Uiso 1 1 calc R U . . .
H8B H 1.111509 0.201590 -0.074657 0.070 Uiso 1 1 calc R U . . .
H8C H 1.164080 0.328919 -0.146259 0.070 Uiso 1 1 calc R U . . .
C9 C 0.8995(3) 0.4923(2) -0.11798(13) 0.0452(5) Uani 1 1 d . . . . .
H9A H 0.990594 0.544181 -0.149481 0.068 Uiso 1 1 calc R U . . .
H9B H 0.824695 0.545597 -0.084158 0.068 Uiso 1 1 calc R U . . .
H9C H 0.844451 0.466593 -0.156817 0.068 Uiso 1 1 calc R U . . .
C10 C 0.6974(2) 0.38391(16) 0.08784(10) 0.0230(3) Uani 1 1 d . . . . .
C11 C 0.62751(19) 0.44848(15) 0.13718(9) 0.0212(3) Uani 1 1 d . . . . .
C12 C 0.54556(19) 0.52152(15) 0.19251(9) 0.0205(3) Uani 1 1 d . . . . .
C13 C 0.46967(19) 0.58626(15) 0.23995(9) 0.0206(3) Uani 1 1 d . . . . .
C14 C 0.37936(19) 0.66018(15) 0.29266(9) 0.0208(3) Uani 1 1 d . . . . .
C15 C 0.29788(18) 0.72490(15) 0.33792(9) 0.0194(3) Uani 1 1 d . . . . .
C16 C 0.19726(18) 0.80584(14) 0.39280(9) 0.0167(3) Uani 1 1 d . . . . .
C17 C 0.26835(17) 0.94287(15) 0.37077(9) 0.0167(3) Uani 1 1 d . . . . .
C18 C 0.2912(2) 1.01401(16) 0.28828(9) 0.0239(3) Uani 1 1 d . . . . .
H18 H 0.267957 0.975908 0.246393 0.029 Uiso 1 1 calc R U . . .
C19 C 0.3472(2) 1.13940(18) 0.26683(11) 0.0307(4) Uani 1 1 d . . . . .
H19 H 0.359947 1.187684 0.210625 0.037 Uiso 1 1 calc R U . . .
C20 C 0.3848(2) 1.19485(18) 0.32701(11) 0.0313(4) Uani 1 1 d . . . . .
H20 H 0.424295 1.280683 0.312132 0.038 Uiso 1 1 calc R U . . .
C21 C 0.3645(2) 1.12491(17) 0.40856(11) 0.0279(4) Uani 1 1 d . . . . .
H21 H 0.390504 1.162606 0.449959 0.034 Uiso 1 1 calc R U . . .
C22 C 0.30634(19) 0.99949(16) 0.43057(9) 0.0211(3) Uani 1 1 d . . . . .
H22 H 0.292439 0.952116 0.487003 0.025 Uiso 1 1 calc R U . . .
C23 C 0.02455(18) 0.82025(15) 0.37570(9) 0.0182(3) Uani 1 1 d . . . . .
C24 C -0.06667(19) 0.93867(16) 0.37275(9) 0.0225(3) Uani 1 1 d . . . . .
H24 H -0.021651 1.013739 0.379678 0.027 Uiso 1 1 calc R U . . .
C25 C -0.2230(2) 0.94910(18) 0.35980(10) 0.0277(4) Uani 1 1 d . . . . .
H25 H -0.284287 1.031008 0.357919 0.033 Uiso 1 1 calc R U . . .
C26 C -0.2895(2) 0.8410(2) 0.34965(11) 0.0320(4) Uani 1 1 d . . . . .
H26 H -0.396384 0.848217 0.340436 0.038 Uiso 1 1 calc R U . . .
C27 C -0.2004(2) 0.7227(2) 0.35294(13) 0.0380(4) Uani 1 1 d . . . . .
H27 H -0.246289 0.648024 0.346130 0.046 Uiso 1 1 calc R U . . .
C28 C -0.0445(2) 0.71129(18) 0.36607(11) 0.0302(4) Uani 1 1 d . . . . .
H28 H 0.015679 0.628806 0.368532 0.036 Uiso 1 1 calc R U . . .
C29 C 0.19978(18) 0.73700(14) 0.48470(9) 0.0181(3) Uani 1 1 d . . . . .
C30 C 0.0657(2) 0.74438(17) 0.54679(10) 0.0261(4) Uani 1 1 d . . . . .
H30 H -0.032260 0.785686 0.532433 0.031 Uiso 1 1 calc R U . . .
C31 C 0.0739(2) 0.69157(19) 0.63013(10) 0.0333(4) Uani 1 1 d . . . . .
H31 H -0.018606 0.697106 0.672264 0.040 Uiso 1 1 calc R U . . .
C32 C 0.2147(2) 0.63159(18) 0.65171(10) 0.0325(4) Uani 1 1 d . . . . .
H32 H 0.220173 0.596864 0.708667 0.039 Uiso 1 1 calc R U . . .
C33 C 0.3489(2) 0.62189(17) 0.59003(10) 0.0291(4) Uani 1 1 d . . . . .
H33 H 0.446178 0.579280 0.604641 0.035 Uiso 1 1 calc R U . . .
C34 C 0.3412(2) 0.67449(16) 0.50690(10) 0.0232(3) Uani 1 1 d . . . . .
H34 H 0.433413 0.667623 0.464851 0.028 Uiso 1 1 calc R U . . .

loop_
_atom_site_aniso_label
_atom_site_aniso_U_11
_atom_site_aniso_U_22
_atom_site_aniso_U_33
_atom_site_aniso_U_23
_atom_site_aniso_U_13
_atom_site_aniso_U_12
Si1 0.0228(2) 0.0220(2) 0.0156(2) -0.00881(16) -0.00211(16) 0.00382(17)
C1 0.0342(10) 0.0317(9) 0.0207(8) -0.0040(7) -0.0099(7) -0.0060(7)
C2 0.0557(14) 0.0624(14) 0.0395(11) -0.0308(11) -0.0035(10) -0.0188(11)
C3 0.0317(10) 0.0506(12) 0.0387(10) -0.0098(9) -0.0102(8) -0.0074(9)
C4 0.0358(10) 0.0299(9) 0.0217(8) -0.0092(7) -0.0036(7) 0.0137(7)
C5 0.0554(13) 0.0337(10) 0.0271(9) 0.0019(8) -0.0011(9) 0.0082(9)
C6 0.0478(13) 0.0586(14) 0.0473(12) -0.0099(11) -0.0261(10) 0.0184(11)
C7 0.0275(9) 0.0332(9) 0.0252(8) -0.0143(7) 0.0012(7) -0.0036(7)
C8 0.0380(12) 0.0549(13) 0.0470(12) -0.0309(10) 0.0172(9) -0.0116(10)
C9 0.0478(13) 0.0461(12) 0.0347(10) 0.0039(9) -0.0012(9) -0.0142(10)
C10 0.0248(8) 0.0243(8) 0.0198(7) -0.0074(6) -0.0032(6) 0.0033(6)
C11 0.0229(8) 0.0217(8) 0.0183(7) -0.0057(6) -0.0034(6) 0.0036(6)
C12 0.0209(8) 0.0226(8) 0.0175(7) -0.0051(6) -0.0040(6) 0.0035(6)
C13 0.0221(8) 0.0229(8) 0.0169(7) -0.0058(6) -0.0045(6) 0.0034(6)
C14 0.0213(8) 0.0233(8) 0.0181(7) -0.0067(6) -0.0045(6) 0.0030(6)
C15 0.0189(7) 0.0228(8) 0.0174(7) -0.0064(6) -0.0051(6) 0.0023(6)
C16 0.0166(7) 0.0189(7) 0.0153(7) -0.0074(5) -0.0025(5) 0.0035(6)
C17 0.0116(7) 0.0208(7) 0.0168(7) -0.0062(6) -0.0004(5) 0.0026(5)
C18 0.0243(8) 0.0297(9) 0.0172(7) -0.0065(6) -0.0022(6) 0.0004(7)
C19 0.0311(9) 0.0323(9) 0.0224(8) 0.0014(7) 0.0008(7) -0.0030(7)
C20 0.0281(9) 0.0258(9) 0.0360(9) -0.0030(7) 0.0009(7) -0.0066(7)
C21 0.0273(9) 0.0282(9) 0.0307(9) -0.0102(7) -0.0047(7) -0.0057(7)
C22 0.0204(8) 0.0248(8) 0.0188(7) -0.0070(6) -0.0030(6) -0.0004(6)
C23 0.0164(7) 0.0246(8) 0.0137(6) -0.0059(6) -0.0019(5) -0.0002(6)
C24 0.0210(8) 0.0270(8) 0.0206(7) -0.0091(6) -0.0044(6) 0.0023(6)
C25 0.0209(8) 0.0378(10) 0.0227(8) -0.0068(7) -0.0043(6) 0.0068(7)
C26 0.0165(8) 0.0530(12) 0.0261(8) -0.0060(8) -0.0045(6) -0.0052(8)
C27 0.0283(10) 0.0437(11) 0.0461(11) -0.0134(9) -0.0060(8) -0.0142(8)
C28 0.0259(9) 0.0272(9) 0.0389(10) -0.0099(7) -0.0056(7) -0.0033(7)
C29 0.0218(8) 0.0165(7) 0.0168(7) -0.0053(6) -0.0041(6) -0.0004(6)
C30 0.0266(9) 0.0288(9) 0.0202(7) -0.0050(6) -0.0021(6) 0.0052(7)
C31 0.0369(10) 0.0378(10) 0.0187(8) -0.0037(7) 0.0026(7) 0.0048(8)
C32 0.0444(11) 0.0331(9) 0.0175(8) 0.0004(7) -0.0082(7) 0.0000(8)
C33 0.0326(10) 0.0280(9) 0.0267(8) -0.0008(7) -0.0134(7) 0.0020(7)
C34 0.0226(8) 0.0247(8) 0.0214(7) -0.0040(6) -0.0042(6) 0.0003(6)

loop_
_atom_type_symbol
_atom_type_description
_atom_type_scat_dispersion_real
_atom_type_scat_dispersion_imag
_atom_type_scat_source
C C 0.0033 0.0016 'International Tables Vol C Tables 4.2.6.8 and 6.1.1.4'
H H 0.0000 0.0000 'International Tables Vol C Tables 4.2.6.8 and 6.1.1.4'
Si Si 0.0817 0.0704 'International Tables Vol C Tables 4.2.6.8 and 6.1.1.4'

loop_
_geom_angle_atom_site_label_1
_geom_angle_atom_site_label_2
_geom_angle_atom_site_label_3
_geom_angle
_geom_angle_site_symmetry_1
_geom_angle_site_symmetry_3
_geom_angle_publ_flag
C10 Si1 C4 106.14(7) . . ?
C10 Si1 C1 106.64(8) . . ?
C4 Si1 C1 113.54(8) . . ?
C10 Si1 C7 107.57(8) . . ?
C4 Si1 C7 111.65(8) . . ?
C1 Si1 C7 110.89(8) . . ?
C3 C1 C2 110.74(16) . . ?
C3 C1 Si1 115.63(12) . . ?
C2 C1 Si1 112.57(14) . . ?
C3 C1 H1 105.7 . . ?
C2 C1 H1 105.7 . . ?
Si1 C1 H1 105.7 . . ?
C1 C2 H2A 109.5 . . ?
C1 C2 H2B 109.5 . . ?
H2A C2 H2B 109.5 . . ?
C1 C2 H2C 109.5 . . ?
H2A C2 H2C 109.5 . . ?
H2B C2 H2C 109.5 . . ?
C1 C3 H3A 109.5 . . ?
C1 C3 H3B 109.5 . . ?
H3A C3 H3B 109.5 . . ?
C1 C3 H3C 109.5 . . ?
H3A C3 H3C 109.5 . . ?
H3B C3 H3C 109.5 . . ?
C5 C4 C6 110.12(16) . . ?
C5 C4 Si1 112.27(13) . . ?
C6 C4 Si1 112.00(14) . . ?
C5 C4 H4 107.4 . . ?
C6 C4 H4 107.4 . . ?
Si1 C4 H4 107.4 . . ?
C4 C5 H5A 109.5 . . ?
C4 C5 H5B 109.5 . . ?
H5A C5 H5B 109.5 . . ?
C4 C5 H5C 109.5 . . ?
H5A C5 H5C 109.5 . . ?
H5B C5 H5C 109.5 . . ?
C4 C6 H6A 109.5 . . ?
C4 C6 H6B 109.5 . . ?
H6A C6 H6B 109.5 . . ?
C4 C6 H6C 109.5 . . ?
H6A C6 H6C 109.5 . . ?
H6B C6 H6C 109.5 . . ?
C9 C7 C8 110.85(16) . . ?
C9 C7 Si1 112.57(13) . . ?
C8 C7 Si1 112.77(13) . . ?
C9 C7 H7 106.7 . . ?
C8 C7 H7 106.7 . . ?
Si1 C7 H7 106.7 . . ?
C7 C8 H8A 109.5 . . ?
C7 C8 H8B 109.5 . . ?
H8A C8 H8B 109.5 . . ?
C7 C8 H8C 109.5 . . ?
H8A C8 H8C 109.5 . . ?
H8B C8 H8C 109.5 . . ?
C7 C9 H9A 109.5 . . ?
C7 C9 H9B 109.5 . . ?
H9A C9 H9B 109.5 . . ?
C7 C9 H9C 109.5 . . ?
H9A C9 H9C 109.5 . . ?
H9B C9 H9C 109.5 . . ?
C11 C10 Si1 175.93(15) . . ?
C10 C11 C12 178.84(18) . . ?
C13 C12 C11 178.04(17) . . ?
C12 C13 C14 178.19(17) . . ?
C15 C14 C13 178.68(17) . . ?
C14 C15 C16 179.32(16) . . ?
C15 C16 C17 107.57(12) . . ?
C15 C16 C29 109.09(12) . . ?
C17 C16 C29 110.77(11) . . ?
C15 C16 C23 108.37(12) . . ?
C17 C16 C23 110.18(12) . . ?
C29 C16 C23 110.77(12) . . ?
C22 C17 C18 118.59(14) . . ?
C22 C17 C16 122.39(13) . . ?
C18 C17 C16 118.99(13) . . ?
C19 C18 C17 120.68(15) . . ?
C19 C18 H18 119.7 . . ?
C17 C18 H18 119.7 . . ?
C18 C19 C20 120.20(15) . . ?
C18 C19 H19 119.9 . . ?
C20 C19 H19 119.9 . . ?
C21 C20 C19 119.65(16) . . ?
C21 C20 H20 120.2 . . ?
C19 C20 H20 120.2 . . ?
C20 C21 C22 120.32(16) . . ?
C20 C21 H21 119.8 . . ?
C22 C21 H21 119.8 . . ?
C17 C22 C21 120.53(15) . . ?
C17 C22 H22 119.7 . . ?
C21 C22 H22 119.7 . . ?
C24 C23 C28 118.56(15) . . ?
C24 C23 C16 121.42(14) . . ?
C28 C23 C16 119.98(14) . . ?
C23 C24 C25 120.79(16) . . ?
C23 C24 H24 119.6 . . ?
C25 C24 H24 119.6 . . ?
C26 C25 C24 120.14(16) . . ?
C26 C25 H25 119.9 . . ?
C24 C25 H25 119.9 . . ?
C27 C26 C25 119.57(16) . . ?
C27 C26 H26 120.2 . . ?
C25 C26 H26 120.2 . . ?
C26 C27 C28 120.70(18) . . ?
C26 C27 H27 119.6 . . ?
C28 C27 H27 119.6 . . ?
C27 C28 C23 120.23(17) . . ?
C27 C28 H28 119.9 . . ?
C23 C28 H28 119.9 . . ?
C30 C29 C34 118.90(14) . . ?
C30 C29 C16 121.05(13) . . ?
C34 C29 C16 119.89(13) . . ?
C29 C30 C31 120.39(16) . . ?
C29 C30 H30 119.8 . . ?
C31 C30 H30 119.8 . . ?
C32 C31 C30 120.38(16) . . ?
C32 C31 H31 119.8 . . ?
C30 C31 H31 119.8 . . ?
C31 C32 C33 119.74(15) . . ?
C31 C32 H32 120.1 . . ?
C33 C32 H32 120.1 . . ?
C32 C33 C34 119.99(16) . . ?
C32 C33 H33 120.0 . . ?
C34 C33 H33 120.0 . . ?
C29 C34 C33 120.59(15) . . ?
C29 C34 H34 119.7 . . ?
C33 C34 H34 119.7 . . ?

loop_
_geom_bond_atom_site_label_1
_geom_bond_atom_site_label_2
_geom_bond_distance
_geom_bond_site_symmetry_2
_geom_bond_publ_flag
Si1 C10 1.8522(16) . ?
Si1 C4 1.8790(17) . ?
Si1 C1 1.8808(17) . ?
Si1 C7 1.8816(18) . ?
C1 C3 1.526(3) . ?
C1 C2 1.528(3) . ?
C1 H1 1.0000 . ?
C2 H2A 0.9800 . ?
C2 H2B 0.9800 . ?
C2 H2C 0.9800 . ?
C3 H3A 0.9800 . ?
C3 H3B 0.9800 . ?
C3 H3C 0.9800 . ?
C4 C5 1.530(3) . ?
C4 C6 1.533(3) . ?
C4 H4 1.0000 . ?
C5 H5A 0.9800 . ?
C5 H5B 0.9800 . ?
C5 H5C 0.9800 . ?
C6 H6A 0.9800 . ?
C6 H6B 0.9800 . ?
C6 H6C 0.9800 . ?
C7 C9 1.528(3) . ?
C7 C8 1.537(2) . ?
C7 H7 1.0000 . ?
C8 H8A 0.9800 . ?
C8 H8B 0.9800 . ?
C8 H8C 0.9800 . ?
C9 H9A 0.9800 . ?
C9 H9B 0.9800 . ?
C9 H9C 0.9800 . ?
C10 C11 1.211(2) . ?
C11 C12 1.372(2) . ?
C12 C13 1.206(2) . ?
C13 C14 1.372(2) . ?
C14 C15 1.199(2) . ?
C15 C16 1.477(2) . ?
C16 C17 1.547(2) . ?
C16 C29 1.546(2) . ?
C16 C23 1.547(2) . ?
C17 C22 1.388(2) . ?
C17 C18 1.394(2) . ?
C18 C19 1.382(2) . ?
C18 H18 0.9500 . ?
C19 C20 1.385(3) . ?
C19 H19 0.9500 . ?
C20 C21 1.378(2) . ?
C20 H20 0.9500 . ?
C21 C22 1.390(2) . ?
C21 H21 0.9500 . ?
C22 H22 0.9500 . ?
C23 C24 1.384(2) . ?
C23 C28 1.393(2) . ?
C24 C25 1.386(2) . ?
C24 H24 0.9500 . ?
C25 C26 1.376(3) . ?
C25 H25 0.9500 . ?
C26 C27 1.374(3) . ?
C26 H26 0.9500 . ?
C27 C28 1.383(3) . ?
C27 H27 0.9500 . ?
C28 H28 0.9500 . ?
C29 C30 1.386(2) . ?
C29 C34 1.388(2) . ?
C30 C31 1.393(2) . ?
C30 H30 0.9500 . ?
C31 C32 1.373(3) . ?
C31 H31 0.9500 . ?
C32 C33 1.387(3) . ?
C32 H32 0.9500 . ?
C33 C34 1.389(2) . ?
C33 H33 0.9500 . ?
C34 H34 0.9500 . ?

loop_
_geom_torsion_atom_site_label_1
_geom_torsion_atom_site_label_2
_geom_torsion_atom_site_label_3
_geom_torsion_atom_site_label_4
_geom_torsion
_geom_torsion_site_symmetry_1
_geom_torsion_site_symmetry_2
_geom_torsion_site_symmetry_3
_geom_torsion_site_symmetry_4
_geom_torsion_publ_flag
C10 Si1 C1 C3 -35.03(16) . . . . ?
C4 Si1 C1 C3 81.49(16) . . . . ?
C7 Si1 C1 C3 -151.86(14) . . . . ?
C10 Si1 C1 C2 -163.70(13) . . . . ?
C4 Si1 C1 C2 -47.17(16) . . . . ?
C7 Si1 C1 C2 79.48(15) . . . . ?
C10 Si1 C4 C5 63.98(15) . . . . ?
C1 Si1 C4 C5 -52.84(15) . . . . ?
C7 Si1 C4 C5 -179.09(13) . . . . ?
C10 Si1 C4 C6 -60.52(15) . . . . ?
C1 Si1 C4 C6 -177.34(13) . . . . ?
C7 Si1 C4 C6 56.41(16) . . . . ?
C10 Si1 C7 C9 -66.59(15) . . . . ?
C4 Si1 C7 C9 177.35(13) . . . . ?
C1 Si1 C7 C9 49.67(15) . . . . ?
C10 Si1 C7 C8 167.08(14) . . . . ?
C4 Si1 C7 C8 51.02(16) . . . . ?
C1 Si1 C7 C8 -76.67(16) . . . . ?
C15 C16 C17 C22 -127.42(15) . . . . ?
C29 C16 C17 C22 -8.28(19) . . . . ?
C23 C16 C17 C22 114.65(15) . . . . ?
C15 C16 C17 C18 54.40(17) . . . . ?
C29 C16 C17 C18 173.54(13) . . . . ?
C23 C16 C17 C18 -63.54(17) . . . . ?
C22 C17 C18 C19 -1.4(2) . . . . ?
C16 C17 C18 C19 176.90(15) . . . . ?
C17 C18 C19 C20 1.4(3) . . . . ?
C18 C19 C20 C21 -0.6(3) . . . . ?
C19 C20 C21 C22 -0.2(3) . . . . ?
C18 C17 C22 C21 0.5(2) . . . . ?
C16 C17 C22 C21 -177.65(14) . . . . ?
C20 C21 C22 C17 0.2(3) . . . . ?
C15 C16 C23 C24 -139.70(14) . . . . ?
C17 C16 C23 C24 -22.26(18) . . . . ?
C29 C16 C23 C24 100.67(16) . . . . ?
C15 C16 C23 C28 42.79(19) . . . . ?
C17 C16 C23 C28 160.23(14) . . . . ?
C29 C16 C23 C28 -76.85(17) . . . . ?
C28 C23 C24 C25 -0.5(2) . . . . ?
C16 C23 C24 C25 -178.08(14) . . . . ?
C23 C24 C25 C26 0.0(2) . . . . ?
C24 C25 C26 C27 0.4(3) . . . . ?
C25 C26 C27 C28 -0.2(3) . . . . ?
C26 C27 C28 C23 -0.4(3) . . . . ?
C24 C23 C28 C27 0.7(3) . . . . ?
C16 C23 C28 C27 178.30(16) . . . . ?
C15 C16 C29 C30 -145.67(15) . . . . ?
C17 C16 C29 C30 96.11(17) . . . . ?
C23 C16 C29 C30 -26.47(19) . . . . ?
C15 C16 C29 C34 38.93(19) . . . . ?
C17 C16 C29 C34 -79.29(17) . . . . ?
C23 C16 C29 C34 158.13(14) . . . . ?
C34 C29 C30 C31 1.0(2) . . . . ?
C16 C29 C30 C31 -174.50(15) . . . . ?
C29 C30 C31 C32 0.0(3) . . . . ?
C30 C31 C32 C33 -0.9(3) . . . . ?
C31 C32 C33 C34 0.9(3) . . . . ?
C30 C29 C34 C33 -0.9(2) . . . . ?
C16 C29 C34 C33 174.56(14) . . . . ?
C32 C33 C34 C29 0.0(3) . . . . ?
